data_2008854
loop_
_publ_author_name
'Jian, Fangfang'
'Wang, Zuoxiang'
'Wei, Chen'
'Bai, Zhiping'
'You, Xiaozeng'

_publ_section_title Bis(1-methylimidazole-<i>N</i>^3^)bis(salicylato-<i>O</i>,<i>O</i>')copper(II)
_journal_issue 8
_journal_name_full 'Acta Crystallographica Section C'
_journal_page_first 1228
_journal_page_last 1230
_journal_paper_doi 10.1107/S0108270199002590
_journal_volume 55
_journal_year 1999
_chemical_formula_iupac '[Cu (C7 H5 O3)2 (C4 H6 N2)2]'
_chemical_formula_moiety '[Cu (C7 H5 O3)2 (C4 H6 N2)2]'
_chemical_formula_sum 'C22 H22 Cu N4 O6'
_chemical_formula_weight 501.98
_chemical_name_systematic
;
Bis(1-methylimidazole-N^3^)bis(salicylato-O,O')copper(II)
;
_space_group_IT_number 14
_symmetry_cell_setting monoclinic
_symmetry_space_group_name_Hall '-P 2ybc'
_symmetry_space_group_name_H-M 'P 1 21/c 1'
_audit_creation_method SHELXL
_cell_angle_alpha 90.00
_cell_angle_beta 97.76(4)
_cell_angle_gamma 90.00
_cell_formula_units_Z 2
_cell_length_a 7.927(3)
_cell_length_b 6.159(2)
_cell_length_c 22.470(10)
_cell_measurement_reflns_used 23
_cell_measurement_temperature 300(2)
_cell_measurement_theta_max 14
_cell_measurement_theta_min 4
_cell_volume 1087.0(7)
_computing_cell_refinement 'CAD-4 Software'
_computing_data_collection 'CAD-4 Software (Enraf-Nonius, 1989)'
_computing_data_reduction 'NRCVAX (Gage et al., 1989)'
_computing_molecular_graphics 'SHELXTL/PC (Sheldrick, 1990b)'
_computing_publication_material SHELXL93
_computing_structure_refinement 'SHELXL93 (Sheldrick, 1993)'
_computing_structure_solution 'SHELXS86 (Sheldrick, 1990a)'
_diffrn_ambient_temperature 300(2)
_diffrn_measurement_device 'Enraf-Nonius CAD-4'
_diffrn_measurement_method \w
_diffrn_radiation_monochromator graphite
_diffrn_radiation_source 'fine-focus sealed tube'
_diffrn_radiation_type MoK\a
_diffrn_radiation_wavelength 0.71073
_diffrn_reflns_av_R_equivalents 0.024
_diffrn_reflns_av_sigmaI/netI 0.0325
_diffrn_reflns_limit_h_max 9
_diffrn_reflns_limit_h_min -9
_diffrn_reflns_limit_k_max 7
_diffrn_reflns_limit_k_min 0
_diffrn_reflns_limit_l_max 27
_diffrn_reflns_limit_l_min 0
_diffrn_reflns_number 2090
_diffrn_reflns_theta_max 25.5
_diffrn_reflns_theta_min 1.83
_diffrn_standards_decay_% 0
_diffrn_standards_interval_count 97
_diffrn_standards_interval_time 60
_diffrn_standards_number 3
_exptl_absorpt_coefficient_mu 1.052
_exptl_absorpt_correction_T_max 0.853
_exptl_absorpt_correction_T_min 0.730
_exptl_absorpt_correction_type '\y scan'
_exptl_absorpt_process_details '(North et al., 1968)'
_exptl_crystal_colour blue
_exptl_crystal_density_diffrn 1.534
_exptl_crystal_density_method 'not measured'
_exptl_crystal_description Parallelepiped
_exptl_crystal_F_000 518
_exptl_crystal_size_max 0.30
_exptl_crystal_size_mid 0.20
_exptl_crystal_size_min 0.15
_refine_diff_density_max 0.530
_refine_diff_density_min -0.285
_refine_ls_extinction_coef 0.046(3)
_refine_ls_extinction_method SHELXL93
_refine_ls_goodness_of_fit_all 1.054
_refine_ls_goodness_of_fit_obs 1.143
_refine_ls_hydrogen_treatment 'H atoms refined isotropically'
_refine_ls_matrix_type full
_refine_ls_number_parameters 196
_refine_ls_number_reflns 2032
_refine_ls_number_restraints 0
_refine_ls_restrained_S_all 1.054
_refine_ls_restrained_S_obs 1.143
_refine_ls_R_factor_all 0.055
_refine_ls_R_factor_obs 0.041
_refine_ls_shift/esd_max <0.001
_refine_ls_shift/esd_mean 0.000
_refine_ls_structure_factor_coef Fsqd
_refine_ls_weighting_details 'w = 1/[\s^2^(Fo^2^)+(0.0642P)^2^] where P = (Fo^2^+2Fc^2^)/3'
_refine_ls_weighting_scheme calc
_refine_ls_wR_factor_all 0.107
_refine_ls_wR_factor_obs 0.101
_reflns_number_observed 1578
_reflns_number_total 2032
_reflns_observed_criterion I>2\s(I)
_cod_data_source_file ta1230.cif
_cod_data_source_block global
_cod_depositor_comments
;
The following automatic conversions were performed:
'_symmetry_cell_setting' value 'Monoclinic' changed to 'monoclinic'
according to '/home/saulius/struct/CIF-dictionaries/cif_core.dic'
dictionary named 'cif_core.dic' version 2.4.1 from 2010-06-29.

Automatic conversion script
Id: cif_fix_enum 1527 2010-12-29 10:47:43Z saulius 

The following automatic conversions were performed:

'_symmetry_cell_setting' value 'Monoclinic' changed to 'monoclinic'
according to /home/saulius/struct/CIF-dictionaries/cif_core.dic
dictionary named 'cif_core.dic' version 2.4.1 from 2010-06-29.

Automatic conversion script
Id: cif_fix_values 1715 2011-07-08 13:25:40Z adriana 

The following automatic conversions were performed:

'_refine_ls_weighting_scheme' value 'calc w =
1/[\s^2^(Fo^2^)+(0.0642P)^2^] where P = (Fo^2^+2Fc^2^)/3' was changed
to 'calc'. New tag '_refine_ls_weighting_details' was created. The
value of the new tag was set to 'w = 1/[\s^2^(Fo^2^)+(0.0642P)^2^]
where P = (Fo^2^+2Fc^2^)/3'.

Automatic conversion script
Id: cif_fix_values 3143 2015-03-26 13:38:13Z robertas 
;
_cod_original_sg_symbol_H-M 'P 21/c'
_cod_database_code 2008854

loop_
_symmetry_equiv_pos_as_xyz
'x, y, z'
'-x, y+1/2, -z+1/2'
'-x, -y, -z'
'x, -y-1/2, z-1/2'

loop_
_atom_site_aniso_label
_atom_site_aniso_U_11
_atom_site_aniso_U_22
_atom_site_aniso_U_33
_atom_site_aniso_U_12
_atom_site_aniso_U_13
_atom_site_aniso_U_23
Cu 0.0364(3) 0.0459(3) 0.0285(3) 0.0037(2) 0.0097(2) 0.0011(2)
O1 0.0436(11) 0.0549(13) 0.0328(10) 0.0031(10) 0.0132(9) 0.0036(9)
O2 0.0612(14) 0.0520(14) 0.0440(12) 0.0106(11) 0.0134(11) 0.0124(10)
O3 0.0549(14) 0.061(2) 0.0534(14) 0.0196(13) 0.0217(11) 0.0044(13)
N1 0.0410(13) 0.048(2) 0.0333(12) 0.0030(12) 0.0083(10) -0.0003(11)
N2 0.0386(13) 0.0424(14) 0.0484(14) 0.0056(12) 0.0042(11) -0.0054(12)
C1 0.047(2) 0.048(2) 0.033(2) 0.0048(14) 0.0098(13) -0.0005(13)
C2 0.063(2) 0.040(2) 0.049(2) 0.003(2) 0.002(2) 0.005(2)
C3 0.064(2) 0.057(2) 0.038(2) -0.018(2) 0.0056(15) 0.009(2)
C4 0.044(2) 0.066(2) 0.038(2) -0.008(2) 0.0129(14) 0.001(2)
C5 0.0377(15) 0.050(2) 0.0320(14) -0.0028(14) 0.0046(12) -0.0050(13)
C6 0.0368(14) 0.038(2) 0.0268(12) -0.0010(12) 0.0035(11) -0.0035(12)
C7 0.042(2) 0.044(2) 0.0261(13) -0.0034(15) 0.0041(12) -0.0025(13)
C8 0.060(2) 0.053(2) 0.038(2) 0.005(2) 0.0004(15) 0.000(2)
C9 0.057(2) 0.055(2) 0.045(2) 0.008(2) -0.010(2) -0.008(2)
C10 0.038(2) 0.049(2) 0.036(2) 0.0065(15) 0.0038(13) 0.0006(15)
C11 0.050(2) 0.054(2) 0.071(3) -0.002(2) 0.001(2) -0.001(2)

loop_
_atom_site_label
_atom_site_fract_x
_atom_site_fract_y
_atom_site_fract_z
_atom_site_U_iso_or_equiv
_atom_site_thermal_displace_type
_atom_site_calc_flag
_atom_site_refinement_flags
_atom_site_occupancy
_atom_site_disorder_group
_atom_site_type_symbol
Cu 0 0 0 0.0365(2) Uani d S 1 . Cu
O1 -0.0001(3) 0.1566(3) -0.07511(8) 0.0430(5) Uani d . 1 . O
O2 0.2191(3) -0.0562(4) -0.08577(9) 0.0518(6) Uani d . 1 . O
O3 0.3937(3) 0.0129(4) -0.17289(11) 0.0550(6) Uani d . 1 . O
N1 0.1545(3) 0.2265(4) 0.04059(10) 0.0405(6) Uani d . 1 . N
N2 0.3216(3) 0.5116(4) 0.05537(11) 0.0433(6) Uani d . 1 . N
C1 0.0726(4) 0.4338(5) -0.16561(13) 0.0425(7) Uani d . 1 . C
C2 0.1098(5) 0.5691(6) -0.2103(2) 0.0509(8) Uani d . 1 . C
C3 0.2406(5) 0.5168(6) -0.24209(15) 0.0529(9) Uani d . 1 . C
C4 0.3334(4) 0.3313(6) -0.22987(14) 0.0487(8) Uani d . 1 . C
C5 0.2971(4) 0.1934(5) -0.18452(12) 0.0399(7) Uani d . 1 . C
C6 0.1644(3) 0.2432(5) -0.15158(11) 0.0338(6) Uani d . 1 . C
C7 0.1269(4) 0.1032(5) -0.10146(11) 0.0373(6) Uani d . 1 . C
C8 0.2444(5) 0.2165(6) 0.09744(14) 0.0507(8) Uani d . 1 . C
C9 0.3464(5) 0.3916(6) 0.1067(2) 0.0541(9) Uani d . 1 . C
C10 0.2057(4) 0.4078(6) 0.01745(14) 0.0414(7) Uani d . 1 . C
C11 0.4041(5) 0.7158(7) 0.0444(2) 0.0591(10) Uani d . 1 . C
H1 -0.015(4) 0.467(5) -0.1447(14) 0.048(9) Uiso d . 1 . H
H2 0.053(4) 0.685(6) -0.2192(14) 0.049(10) Uiso d . 1 . H
H3A 0.265(5) 0.601(6) -0.2719(16) 0.065(11) Uiso d . 1 . H
H3B 0.361(5) -0.048(7) -0.1456(17) 0.068(13) Uiso d . 1 . H
H4 0.420(4) 0.291(5) -0.2505(14) 0.048(9) Uiso d . 1 . H
H8 0.237(4) 0.110(6) 0.1238(15) 0.051(10) Uiso d . 1 . H
H9 0.430(5) 0.439(6) 0.1398(16) 0.065(11) Uiso d . 1 . H
H10 0.180(4) 0.455(5) -0.0177(13) 0.029(8) Uiso d . 1 . H
H11A 0.371(5) 0.771(8) 0.009(2) 0.091(16) Uiso d . 1 . H
H11B 0.364(7) 0.828(9) 0.076(2) 0.127(18) Uiso d . 1 . H
H11C 0.521(6) 0.709(7) 0.0492(18) 0.086(13) Uiso d . 1 . H

loop_
_atom_type_symbol
_atom_type_description
_atom_type_scat_dispersion_real
_atom_type_scat_dispersion_imag
_atom_type_scat_source
C C 0.0033 0.0016 'International Tables Vol C Tables 4.2.6.8 and 6.1.1.4'
H H 0.0000 0.0000 'International Tables Vol C Tables 4.2.6.8 and 6.1.1.4'
N N 0.0061 0.0033 'International Tables Vol C Tables 4.2.6.8 and 6.1.1.4'
O O 0.0106 0.0060 'International Tables Vol C Tables 4.2.6.8 and 6.1.1.4'
Cu Cu 0.3201 1.2651 'International Tables Vol C Tables 4.2.6.8 and 6.1.1.4'

loop_
_geom_angle_atom_site_label_1
_geom_angle_atom_site_label_2
_geom_angle_atom_site_label_3
_geom_angle_site_symmetry_1
_geom_angle_site_symmetry_3
_geom_angle
_geom_angle_publ_flag
O1 Cu O1 . 3 180.0 ?
O1 Cu N1 . . 88.75(10) yes
O1 Cu N1 3 . 91.25(10) yes
O1 Cu N1 . 3 91.25(10) ?
O1 Cu N1 3 3 88.75(10) ?
N1 Cu N1 . 3 180.0 ?
O1 Cu O2 . . 52.25(8) yes
O1 Cu O2 3 . 127.75(8) yes
N1 Cu O2 . . 90.08(9) yes
N1 Cu O2 3 . 89.92(9) yes
C7 O1 Cu . . 111.5(2) ?
C7 O2 Cu . . 72.6(2) ?
C10 N1 C8 . . 104.8(3) ?
C10 N1 Cu . . 127.9(2) ?
C8 N1 Cu . . 127.0(2) ?
C10 N2 C9 . . 106.9(3) ?
C10 N2 C11 . . 126.5(3) ?
C9 N2 C11 . . 126.6(3) ?
C2 C1 C6 . . 121.4(3) ?
C1 C2 C3 . . 119.4(3) ?
C4 C3 C2 . . 121.0(3) ?
C3 C4 C5 . . 120.0(3) ?
O3 C5 C4 . . 118.4(3) ?
O3 C5 C6 . . 121.6(3) ?
C4 C5 C6 . . 120.0(3) ?
C1 C6 C5 . . 118.1(3) ?
C1 C6 C7 . . 120.7(2) ?
C5 C6 C7 . . 121.1(3) ?
O2 C7 O1 . . 122.7(3) ?
O2 C7 C6 . . 120.3(2) ?
O1 C7 C6 . . 117.0(3) ?
C9 C8 N1 . . 109.4(3) ?
C8 C9 N2 . . 106.8(3) ?
N1 C10 N2 . . 112.1(3) ?

loop_
_geom_bond_atom_site_label_1
_geom_bond_atom_site_label_2
_geom_bond_site_symmetry_2
_geom_bond_distance
_geom_bond_publ_flag
Cu O1 . 1.944(2) yes
Cu O1 3 1.944(2) ?
Cu N1 . 1.994(3) yes
Cu N1 3 1.994(3) ?
Cu O2 . 2.785(2) yes
O1 C7 . 1.278(3) yes
O2 C7 . 1.246(4) yes
O3 C5 . 1.355(4) ?
N1 C10 . 1.319(4) ?
N1 C8 . 1.377(4) ?
N2 C10 . 1.329(4) ?
N2 C9 . 1.362(4) ?
N2 C11 . 1.454(5) ?
C1 C2 . 1.367(5) ?
C1 C6 . 1.395(4) ?
C2 C3 . 1.375(5) ?
C3 C4 . 1.366(5) ?
C4 C5 . 1.386(4) ?
C5 C6 . 1.400(4) ?
C6 C7 . 1.480(4) ?
C8 C9 . 1.347(5) ?
